data_7709200
loop_
_publ_author_name
'Romanenko, Nikita R.'
'Kuzmin, Alexey V.'
'Khasanov, Salavat S.'
'Faraonov, Maxim A.'
'Yudanova, Evgeniya I.'
'Nakano, Yoshiaki'
'Otsuka, Akihiro'
'Yamochi, Hideki'
'Kitagawa, Hiroshi'
'Konarev, Dmitri V.'

_publ_section_title
;
 Complexes of transition metal carbonyl clusters with tin(II)
 phthalocyanine in neutral and radical anion states: methods of synthesis,
 structures and properties
;
_journal_name_full 'Dalton Transactions'
_journal_paper_doi 10.1039/D1DT04061H
_journal_year 2022
_chemical_formula_moiety 'C43 H16 Ir4 N8 O11 Sn, C10 H15 Cr0.5'
_chemical_formula_sum 'C53 H31 Cr0.5 Ir4 N8 O11 Sn'
_chemical_formula_weight 1869.35
_space_group_crystal_system monoclinic
_space_group_IT_number 5
_space_group_name_Hall 'C 2y'
_space_group_name_H-M_alt 'C 1 2 1'
_atom_sites_solution_hydrogens geom
_atom_sites_solution_primary dual
_audit_creation_date 2021-10-10
_audit_creation_method
;
FinalCif V89 by Daniel Kratzert, Freiburg 2021,
https://dkratzert.de/finalcif.html
;
_audit_update_record
;
2021-10-14 deposited with the CCDC.	2021-12-29 downloaded from the CCDC.
;
_cell_angle_alpha 90
_cell_angle_beta 97.584(2)
_cell_angle_gamma 90
_cell_formula_units_Z 4
_cell_length_a 23.9498(5)
_cell_length_b 15.1713(2)
_cell_length_c 14.5364(4)
_cell_measurement_reflns_used 11988
_cell_measurement_temperature 129.9(6)
_cell_measurement_theta_max 32.6670
_cell_measurement_theta_min 2.1830
_cell_volume 5235.6(2)
_computing_cell_refinement 'CrysAlisPro 1.171.41.118a (Rigaku OD, 2021)'
_computing_data_collection 'CrysAlisPro 1.171.41.118a (Rigaku OD, 2021)'
_computing_data_reduction 'CrysAlisPro 1.171.41.118a (Rigaku OD, 2021)'
_computing_molecular_graphics 'Olex2 1.5 (Dolomanov et al., 2009)'
_computing_publication_material 'Olex2 1.5 (Dolomanov et al., 2009)'
_computing_structure_refinement 'SHELXL 2018/3 (Sheldrick, 2015)'
_computing_structure_solution 'SHELXT 2018/2 (Sheldrick, 2018)'
_diffrn_ambient_environment N~2~
_diffrn_ambient_temperature 129.9(6)
_diffrn_detector 'CCD plate'
_diffrn_detector_area_resol_mean 5.2283
_diffrn_detector_type AtlasS2
_diffrn_measured_fraction_theta_full 0.998
_diffrn_measured_fraction_theta_max 0.913
_diffrn_measurement_details
;
List of Runs (angles in degrees, time in seconds):

  # Type    Start    End  Width  t~exp~   \w     \q     \k     \f   Frames
#--------------------------------------------------------------------------
  1  \w    -53.00  49.00   1.00   80.00    --   20.30 -57.00 -30.00  102
  2  \w     -2.00  90.00   1.00   80.00    --   20.30  57.00 120.00   92
  3  \w    -70.00   6.00   1.00   80.00    --  -20.45 -57.00-150.00   76
  4  \w    -39.00  49.00   1.00   80.00    --  -20.45  19.00-120.00   88
  5  \w    -17.00  17.00   1.00   80.00    --  -20.45 -99.00 120.00   34
;
_diffrn_measurement_device 'four-circle diffractometer'
_diffrn_measurement_device_type 'Xcalibur, AtlasS2, Gemini'
_diffrn_measurement_method '\w scans'
_diffrn_orient_matrix_type 'CrysAlisPro convention (1999,Acta A55,543-557)'
_diffrn_orient_matrix_UB_11 0.0010140000
_diffrn_orient_matrix_UB_12 0.0338122000
_diffrn_orient_matrix_UB_13 -0.0333758000
_diffrn_orient_matrix_UB_21 0.0096333000
_diffrn_orient_matrix_UB_22 0.0301931000
_diffrn_orient_matrix_UB_23 0.0359011000
_diffrn_orient_matrix_UB_31 0.0282769000
_diffrn_orient_matrix_UB_32 -0.0114773000
_diffrn_orient_matrix_UB_33 -0.0041675000
_diffrn_radiation_monochromator graphite
_diffrn_radiation_probe x-ray
_diffrn_radiation_type 'Mo K\a'
_diffrn_radiation_wavelength 0.71073
_diffrn_reflns_av_R_equivalents 0.0543
_diffrn_reflns_av_unetI/netI 0.0945
_diffrn_reflns_Laue_measured_fraction_full 0.998
_diffrn_reflns_Laue_measured_fraction_max 0.913
_diffrn_reflns_limit_h_max 34
_diffrn_reflns_limit_h_min -36
_diffrn_reflns_limit_k_max 22
_diffrn_reflns_limit_k_min -21
_diffrn_reflns_limit_l_max 21
_diffrn_reflns_limit_l_min -20
_diffrn_reflns_number 31472
_diffrn_reflns_point_group_measured_fraction_full 0.994
_diffrn_reflns_point_group_measured_fraction_max 0.862
_diffrn_reflns_theta_full 25.242
_diffrn_reflns_theta_max 32.907
_diffrn_reflns_theta_min 1.716
_diffrn_source 'fine-focus sealed X-ray tube'
_diffrn_source_type 'Enhance (Mo) X-ray Source'
_exptl_absorpt_coefficient_mu 10.768
_exptl_absorpt_correction_T_max 1.00000
_exptl_absorpt_correction_T_min 0.36232
_exptl_absorpt_correction_type multi-scan
_exptl_absorpt_process_details
;
CrysAlisPro 1.171.41.118a (Rigaku Oxford Diffraction, 2021)
Empirical absorption correction using spherical harmonics,
implemented in SCALE3 ABSPACK scaling algorithm.
;
_exptl_crystal_colour 'metallic dark black'
_exptl_crystal_colour_lustre metallic
_exptl_crystal_colour_modifier dark
_exptl_crystal_colour_primary black
_exptl_crystal_density_diffrn 2.372
_exptl_crystal_description block
_exptl_crystal_F_000 3452
_exptl_crystal_size_max 0.304
_exptl_crystal_size_mid 0.171
_exptl_crystal_size_min 0.056
_refine_diff_density_max 5.304
_refine_diff_density_min -2.909
_refine_diff_density_rms 0.323
_refine_ls_abs_structure_details
;
 Refined as an inversion twin.
;
_refine_ls_abs_structure_Flack 0.277(11)
_refine_ls_extinction_method none
_refine_ls_goodness_of_fit_ref 1.107
_refine_ls_hydrogen_treatment constr
_refine_ls_matrix_type full
_refine_ls_number_parameters 705
_refine_ls_number_reflns 16896
_refine_ls_number_restraints 367
_refine_ls_restrained_S_all 1.096
_refine_ls_R_factor_all 0.0720
_refine_ls_R_factor_gt 0.0565
_refine_ls_shift/su_max 0.001
_refine_ls_shift/su_mean 0.000
_refine_ls_structure_factor_coef Fsqd
_refine_ls_weighting_details 'w=1/[\s^2^(Fo^2^)+(0.0494P)^2^+22.8678P] where P=(Fo^2^+2Fc^2^)/3'
_refine_ls_weighting_scheme calc
_refine_ls_wR_factor_gt 0.1220
_refine_ls_wR_factor_ref 0.1376
_reflns_Friedel_coverage 0.828
_reflns_Friedel_fraction_full 0.990
_reflns_Friedel_fraction_max 0.807
_reflns_number_gt 14494
_reflns_number_total 16896
_reflns_threshold_expression 'I > 2\s(I)'
_cod_data_source_file d1dt04061h2.cif
_cod_data_source_block exp_1146_int3
_cod_original_formula_sum 'C53 H31 Cr0.50 Ir4 N8 O11 Sn'
_cod_database_code 7709200
_chemical_oxdiff_formula 'Ir3 Cr1 C36 H60 O16'
_shelx_shelxl_version_number 2018/3
_olex2_refinement_description
;
1. Twinned data refinement
 Scales: 0.723(11)
 0.277(11)
2. Fixed Uiso
 At 1.2 times of:
  All C(H) groups
 At 1.5 times of:
  All C(H,H,H) groups
3. Uiso/Uaniso restraints and constraints
Uanis(C101) \\sim Ueq, Uanis(C102) \\sim Ueq, Uanis(C103) \\sim Ueq,
Uanis(C104) \\sim Ueq, Uanis(C105) \\sim Ueq, Uanis(C106) \\sim Ueq,
Uanis(C107) \\sim Ueq, Uanis(C108) \\sim Ueq, Uanis(C109) \\sim Ueq,
Uanis(C110) \\sim Ueq, Uanis(C111) \\sim Ueq, Uanis(C112) \\sim Ueq,
Uanis(C113) \\sim Ueq, Uanis(C114) \\sim Ueq, Uanis(C115) \\sim Ueq,
Uanis(C116) \\sim Ueq, Uanis(C117) \\sim Ueq, Uanis(C118) \\sim Ueq,
Uanis(C119) \\sim Ueq, Uanis(C120) \\sim Ueq, Uanis(C121) \\sim Ueq,
Uanis(C122) \\sim Ueq, Uanis(C123) \\sim Ueq, Uanis(C124) \\sim Ueq,
Uanis(C125) \\sim Ueq, Uanis(C126) \\sim Ueq, Uanis(C127) \\sim Ueq,
Uanis(C128) \\sim Ueq, Uanis(C129) \\sim Ueq, Uanis(C130) \\sim Ueq,
Uanis(C131) \\sim Ueq, Uanis(C132) \\sim Ueq, Uanis(C201) \\sim Ueq,
Uanis(C202) \\sim Ueq, Uanis(C203) \\sim Ueq, Uanis(C204) \\sim Ueq,
Uanis(C205) \\sim Ueq, Uanis(C206) \\sim Ueq, Uanis(C207) \\sim Ueq,
Uanis(C208) \\sim Ueq, Uanis(C209) \\sim Ueq, Uanis(C210) \\sim Ueq,
Uanis(C211) \\sim Ueq, Uanis(C311) \\sim Ueq, Uanis(C312) \\sim Ueq,
Uanis(C313) \\sim Ueq, Uanis(C314) \\sim Ueq, Uanis(C315) \\sim Ueq,
Uanis(C316) \\sim Ueq, Uanis(C317) \\sim Ueq, Uanis(C318) \\sim Ueq,
Uanis(C319) \\sim Ueq, Uanis(C320) \\sim Ueq: with sigma of 0.001 and sigma for
terminal atoms of 0.002
Uanis(N101) \\sim Ueq, Uanis(N102) \\sim Ueq, Uanis(N103) \\sim Ueq,
Uanis(N104) \\sim Ueq, Uanis(N105) \\sim Ueq, Uanis(N106) \\sim Ueq,
Uanis(N107) \\sim Ueq, Uanis(N108) \\sim Ueq: with sigma of 0.001 and sigma for
terminal atoms of 0.002
4.a Aromatic/amide H refined with riding coordinates:
 C103(H103), C104(H104), C105(H105), C106(H106), C111(H111), C112(H112),
 C113(H113), C114(H114), C119(H119), C120(H120), C121(H121), C122(H122),
 C127(H127), C128(H128), C129(H129), C130(H130)
4.b Idealised Me refined as rotating group:
 C316(H31A,H31B,H31C), C317(H31D,H31E,H31F), C318(H31G,H31H,H31I), C319(H31J,
 H31K,H31L), C320(H32A,H32B,H32C)
;
_olex2_submission_special_instructions 'No special instructions were received'
_oxdiff_exptl_absorpt_empirical_details
;
Empirical correction (ABSPACK) includes:
- Absorption correction using spherical harmonics
- Frame scaling
;
_oxdiff_exptl_absorpt_empirical_full_max 2.736
_oxdiff_exptl_absorpt_empirical_full_min 0.722
_shelx_space_group_comment
;
The symmetry employed for this shelxl refinement is uniquely defined
by the following loop, which should always be used as a source of
symmetry information in preference to the above space-group names.
They are only intended as comments.
;

loop_
_space_group_symop_operation_xyz
'x, y, z'
'-x, y, -z'
'x+1/2, y+1/2, z'
'-x+1/2, y+1/2, -z'

loop_
_atom_site_label
_atom_site_type_symbol
_atom_site_fract_x
_atom_site_fract_y
_atom_site_fract_z
_atom_site_U_iso_or_equiv
_atom_site_adp_type
_atom_site_occupancy
_atom_site_site_symmetry_order
_atom_site_calc_flag
_atom_site_refinement_flags_posn
_atom_site_refinement_flags_adp
_atom_site_refinement_flags_occupancy
_atom_site_disorder_assembly
_atom_site_disorder_group
Ir21 Ir 0.59120(2) 0.40585(3) 0.70053(4) 0.01633(11) Uani 1 1 d . . . . .
Ir22 Ir 0.70486(2) 0.44258(4) 0.73126(5) 0.02104(13) Uani 1 1 d . . . . .
Ir23 Ir 0.67016(3) 0.27347(4) 0.69142(5) 0.02181(14) Uani 1 1 d . . . . .
Ir24 Ir 0.65460(2) 0.39952(4) 0.55900(4) 0.02290(13) Uani 1 1 d . . . . .
Sn2 Sn 0.54894(4) 0.39753(7) 0.85483(7) 0.01686(19) Uani 1 1 d . . . . .
O201 O 0.4841(5) 0.4855(8) 0.6045(9) 0.029(3) Uani 1 1 d . . . . .
O202 O 0.5425(5) 0.2191(8) 0.6688(11) 0.034(3) Uani 1 1 d . . . . .
O203 O 0.6224(5) 0.5972(7) 0.7518(10) 0.028(3) Uani 1 1 d . . . . .
O204 O 0.7596(5) 0.4656(8) 0.9312(10) 0.031(3) Uani 1 1 d . . . . .
O205 O 0.7971(5) 0.3069(8) 0.7229(10) 0.029(3) Uani 1 1 d . . . . .
O206 O 0.7753(7) 0.5810(11) 0.6545(12) 0.053(4) Uani 1 1 d . . . . .
O207 O 0.6911(7) 0.1435(10) 0.8511(12) 0.049(4) Uani 1 1 d . . . . .
O208 O 0.6792(6) 0.1338(10) 0.5454(12) 0.049(4) Uani 1 1 d . . . . .
O209 O 0.5673(6) 0.2941(10) 0.4318(11) 0.049(4) Uani 1 1 d . . . . .
O210 O 0.7608(6) 0.3566(13) 0.4737(12) 0.057(5) Uani 1 1 d . . . . .
O211 O 0.6282(6) 0.5906(10) 0.5023(13) 0.051(4) Uani 1 1 d . . . . .
N101 N 0.4825(5) 0.6015(8) 0.8526(10) 0.020(3) Uani 1 1 d . U . . .
N102 N 0.5612(6) 0.5179(9) 0.9295(10) 0.022(3) Uani 1 1 d . U . . .
N103 N 0.6508(6) 0.4860(9) 1.0244(10) 0.023(3) Uani 1 1 d . U . . .
N104 N 0.6022(5) 0.3497(8) 0.9724(10) 0.018(2) Uani 1 1 d . U . . .
N105 N 0.5849(5) 0.1912(8) 0.9500(10) 0.019(3) Uani 1 1 d . U . . .
N106 N 0.5063(5) 0.2768(9) 0.8782(9) 0.021(3) Uani 1 1 d . U . . .
N107 N 0.4132(5) 0.3102(8) 0.7973(9) 0.019(3) Uani 1 1 d . U . . .
N108 N 0.4642(5) 0.4442(9) 0.8394(9) 0.019(2) Uani 1 1 d . U . . .
C101 C 0.5327(7) 0.5943(11) 0.9035(13) 0.024(3) Uani 1 1 d . U . . .
C102 C 0.5666(7) 0.6686(11) 0.9422(13) 0.025(3) Uani 1 1 d . U . . .
C103 C 0.5558(8) 0.7603(12) 0.9378(13) 0.031(4) Uani 1 1 d . U . . .
H103 H 0.522815 0.783276 0.905799 0.037 Uiso 1 1 calc R U . . .
C104 C 0.5973(7) 0.8140(12) 0.9841(13) 0.028(4) Uani 1 1 d . U . . .
H104 H 0.593399 0.874869 0.979218 0.034 Uiso 1 1 calc R U . . .
C105 C 0.6453(8) 0.7787(14) 1.0383(15) 0.036(4) Uani 1 1 d . U . . .
H105 H 0.670271 0.816059 1.073908 0.043 Uiso 1 1 calc R U . . .
C106 C 0.6553(7) 0.6916(11) 1.0390(13) 0.024(3) Uani 1 1 d . U . . .
H106 H 0.688896 0.668845 1.068977 0.029 Uiso 1 1 calc R U . . .
C107 C 0.6138(6) 0.6358(10) 0.9937(12) 0.019(3) Uani 1 1 d . U . . .
C108 C 0.6105(6) 0.5407(9) 0.9852(11) 0.015(3) Uani 1 1 d . U . . .
C109 C 0.6472(6) 0.3973(11) 1.0194(10) 0.018(3) Uani 1 1 d . U . . .
C110 C 0.6885(7) 0.3390(11) 1.0629(13) 0.028(4) Uani 1 1 d . U . . .
C111 C 0.7415(7) 0.3533(11) 1.1168(13) 0.027(3) Uani 1 1 d . U . . .
H111 H 0.753977 0.410176 1.131797 0.032 Uiso 1 1 calc R U . . .
C112 C 0.7740(8) 0.2819(13) 1.1466(15) 0.036(4) Uani 1 1 d . U . . .
H112 H 0.808996 0.290132 1.181456 0.044 Uiso 1 1 calc R U . . .
C113 C 0.7543(8) 0.1956(12) 1.1242(13) 0.029(4) Uani 1 1 d . U . . .
H113 H 0.776847 0.147786 1.144990 0.035 Uiso 1 1 calc R U . . .
C114 C 0.7034(7) 0.1805(12) 1.0733(13) 0.028(4) Uani 1 1 d . U . . .
H114 H 0.690690 0.123353 1.060134 0.033 Uiso 1 1 calc R U . . .
C115 C 0.6709(6) 0.2527(9) 1.0416(11) 0.018(3) Uani 1 1 d . U . . .
C116 C 0.6176(7) 0.2611(11) 0.9865(13) 0.027(4) Uani 1 1 d . U . . .
C117 C 0.5350(7) 0.1985(10) 0.9060(12) 0.020(3) Uani 1 1 d . U . . .
C118 C 0.4978(7) 0.1255(11) 0.8797(13) 0.024(3) Uani 1 1 d . U . . .
C119 C 0.5059(8) 0.0310(12) 0.8866(15) 0.032(4) Uani 1 1 d . U . . .
H119 H 0.540446 0.006407 0.909944 0.039 Uiso 1 1 calc R U . . .
C120 C 0.4610(8) -0.0192(14) 0.8576(15) 0.037(4) Uani 1 1 d . U . . .
H120 H 0.464992 -0.080054 0.862820 0.044 Uiso 1 1 calc R U . . .
C121 C 0.4079(8) 0.0144(12) 0.8195(14) 0.031(4) Uani 1 1 d . U . . .
H121 H 0.377564 -0.023482 0.804569 0.037 Uiso 1 1 calc R U . . .
C122 C 0.4012(8) 0.1063(12) 0.8041(14) 0.032(4) Uani 1 1 d . U . . .
H122 H 0.367614 0.129442 0.774565 0.038 Uiso 1 1 calc R U . . .
C123 C 0.4460(7) 0.1598(10) 0.8344(12) 0.021(3) Uani 1 1 d . U . . .
C124 C 0.4526(7) 0.2540(10) 0.8322(12) 0.021(3) Uani 1 1 d . U . . .
C125 C 0.4181(6) 0.3950(10) 0.8004(11) 0.019(3) Uani 1 1 d . U . . .
C126 C 0.3739(6) 0.4543(10) 0.7568(12) 0.021(3) Uani 1 1 d . U . . .
C127 C 0.3202(6) 0.4393(11) 0.7111(12) 0.023(3) Uani 1 1 d . U . . .
H127 H 0.307523 0.382212 0.697243 0.028 Uiso 1 1 calc R U . . .
C128 C 0.2872(9) 0.5083(12) 0.6875(15) 0.035(4) Uani 1 1 d . U . . .
H128 H 0.250033 0.498576 0.661637 0.042 Uiso 1 1 calc R U . . .
C129 C 0.3068(8) 0.5967(12) 0.7004(14) 0.033(4) Uani 1 1 d . U . . .
H129 H 0.283648 0.643187 0.677697 0.040 Uiso 1 1 calc R U . . .
C130 C 0.3608(8) 0.6141(12) 0.7473(14) 0.032(4) Uani 1 1 d . U . . .
H130 H 0.374017 0.671297 0.758462 0.038 Uiso 1 1 calc R U . . .
C131 C 0.3939(6) 0.5396(10) 0.7764(12) 0.020(3) Uani 1 1 d . U . . .
C132 C 0.4506(7) 0.5339(11) 0.8236(13) 0.025(3) Uani 1 1 d . U . . .
C201 C 0.5232(7) 0.4542(10) 0.6427(12) 0.023(3) Uani 1 1 d . U . . .
C202 C 0.5750(7) 0.2761(12) 0.6762(12) 0.026(3) Uani 1 1 d . U . . .
C203 C 0.6281(6) 0.5237(9) 0.7340(11) 0.016(3) Uani 1 1 d . U . . .
C204 C 0.7351(7) 0.4543(11) 0.8578(13) 0.025(3) Uani 1 1 d . U . . .
C205 C 0.7523(7) 0.3306(11) 0.7149(13) 0.028(4) Uani 1 1 d . U . . .
C206 C 0.7490(9) 0.5312(13) 0.6828(16) 0.038(4) Uani 1 1 d . U . . .
C207 C 0.6831(8) 0.1959(12) 0.7925(14) 0.032(4) Uani 1 1 d . U . . .
C208 C 0.6748(7) 0.1873(10) 0.6015(12) 0.021(3) Uani 1 1 d . U . . .
C209 C 0.6001(8) 0.3338(12) 0.4776(14) 0.031(4) Uani 1 1 d . U . . .
C210 C 0.7222(8) 0.3718(12) 0.5082(15) 0.035(4) Uani 1 1 d . U . . .
C211 C 0.6379(8) 0.5207(13) 0.5206(15) 0.035(4) Uani 1 1 d . U . . .
Cr31 Cr 0.500000 0.8850(3) 0.500000 0.0323(9) Uani 1 2 d S T P . .
C311 C 0.5196(13) 0.818(2) 0.375(2) 0.069(8) Uani 1 1 d . U . . .
C312 C 0.5344(11) 0.8519(17) 0.6426(19) 0.053(6) Uani 1 1 d . U . . .
C313 C 0.5338(9) 0.9453(16) 0.6336(16) 0.043(5) Uani 1 1 d . U . . .
C314 C 0.5220(11) 0.9681(17) 0.384(2) 0.055(6) Uani 1 1 d . U . . .
C315 C 0.5564(11) 0.8870(18) 0.393(2) 0.060(7) Uani 1 1 d . U . . .
C316 C 0.5256(19) 0.712(3) 0.372(3) 0.127(16) Uani 1 1 d . U . . .
H31A H 0.563439 0.695583 0.395617 0.191 Uiso 1 1 calc R U . . .
H31B H 0.517103 0.692399 0.308776 0.191 Uiso 1 1 calc R U . . .
H31C H 0.499846 0.685502 0.408871 0.191 Uiso 1 1 calc R U . . .
C317 C 0.5893(14) 0.799(3) 0.669(3) 0.099(12) Uani 1 1 d . U . . .
H31D H 0.588057 0.746395 0.631905 0.149 Uiso 1 1 calc R U . . .
H31E H 0.593158 0.783820 0.733191 0.149 Uiso 1 1 calc R U . . .
H31F H 0.620884 0.834422 0.656812 0.149 Uiso 1 1 calc R U . . .
C318 C 0.5829(12) 1.0118(19) 0.655(2) 0.068(8) Uani 1 1 d . U . . .
H31G H 0.614831 0.991680 0.627808 0.102 Uiso 1 1 calc R U . . .
H31H H 0.592834 1.016327 0.721402 0.102 Uiso 1 1 calc R U . . .
H31I H 0.571321 1.068526 0.630538 0.102 Uiso 1 1 calc R U . . .
C319 C 0.5428(11) 1.0606(18) 0.395(2) 0.061(7) Uani 1 1 d . U . . .
H31J H 0.533786 1.083965 0.452639 0.091 Uiso 1 1 calc R U . . .
H31K H 0.525238 1.095872 0.344567 0.091 Uiso 1 1 calc R U . . .
H31L H 0.582940 1.061405 0.395269 0.091 Uiso 1 1 calc R U . . .
C320 C 0.6207(18) 0.882(3) 0.419(3) 0.126(16) Uani 1 1 d . U . . .
H32A H 0.629995 0.883965 0.484972 0.189 Uiso 1 1 calc R U . . .
H32B H 0.637874 0.931147 0.391606 0.189 Uiso 1 1 calc R U . . .
H32C H 0.634318 0.828062 0.395488 0.189 Uiso 1 1 calc R U . . .

loop_
_atom_site_aniso_label
_atom_site_aniso_U_11
_atom_site_aniso_U_22
_atom_site_aniso_U_33
_atom_site_aniso_U_23
_atom_site_aniso_U_13
_atom_site_aniso_U_12
Ir21 0.0159(2) 0.0129(2) 0.0201(3) 0.0004(2) 0.0022(2) 0.0018(2)
Ir22 0.0183(3) 0.0170(2) 0.0269(3) 0.0009(2) -0.0002(2) -0.0002(2)
Ir23 0.0212(3) 0.0165(2) 0.0274(3) -0.0014(2) 0.0022(2) 0.0035(2)
Ir24 0.0202(3) 0.0270(3) 0.0216(3) 0.0013(3) 0.0032(2) 0.0023(2)
Sn2 0.0189(4) 0.0119(4) 0.0200(5) 0.0011(4) 0.0032(4) 0.0034(4)
O201 0.024(6) 0.029(6) 0.031(7) 0.003(5) -0.012(5) 0.010(5)
O202 0.022(6) 0.020(5) 0.061(10) -0.012(6) 0.004(6) -0.006(4)
O203 0.018(5) 0.020(5) 0.045(8) -0.003(5) 0.008(5) 0.002(4)
O204 0.029(6) 0.030(6) 0.033(8) 0.006(5) -0.002(6) -0.006(5)
O205 0.016(5) 0.026(6) 0.047(9) 0.000(6) 0.007(5) 0.010(4)
O206 0.050(9) 0.053(9) 0.053(11) 0.017(8) -0.002(8) -0.030(8)
O207 0.058(10) 0.047(9) 0.044(10) 0.019(7) 0.012(8) 0.019(7)
O208 0.048(9) 0.042(8) 0.059(11) -0.031(8) 0.009(8) 0.007(7)
O209 0.047(9) 0.049(9) 0.043(10) -0.006(7) -0.015(7) -0.006(7)
O210 0.035(9) 0.096(13) 0.042(11) 0.014(9) 0.012(7) 0.013(8)
O211 0.046(9) 0.038(8) 0.070(13) 0.017(8) 0.009(8) 0.006(7)
N101 0.020(3) 0.020(3) 0.021(3) -0.0001(14) 0.0024(14) 0.0011(13)
N102 0.022(3) 0.022(3) 0.022(3) -0.0002(14) 0.0027(14) 0.0000(14)
N103 0.023(3) 0.023(3) 0.023(3) -0.0003(14) 0.0034(14) 0.0001(14)
N104 0.018(3) 0.018(3) 0.019(3) -0.0001(13) 0.0021(14) 0.0003(13)
N105 0.020(3) 0.019(3) 0.019(3) 0.0009(14) 0.0028(14) 0.0004(13)
N106 0.021(3) 0.020(3) 0.021(3) 0.0002(14) 0.0028(14) -0.0003(14)
N107 0.019(3) 0.019(3) 0.019(3) 0.0000(14) 0.0026(14) -0.0002(13)
N108 0.019(3) 0.018(3) 0.019(3) 0.0003(14) 0.0029(14) 0.0007(13)
C101 0.024(3) 0.024(3) 0.024(4) 0.0000(14) 0.0034(14) 0.0006(14)
C102 0.026(4) 0.025(4) 0.025(4) 0.0002(14) 0.0034(14) -0.0001(14)
C103 0.031(4) 0.031(4) 0.031(4) 0.0003(14) 0.0037(15) 0.0003(14)
C104 0.029(4) 0.028(4) 0.029(4) -0.0006(14) 0.0036(14) 0.0000(14)
C105 0.036(4) 0.036(4) 0.036(4) -0.0004(14) 0.0052(15) -0.0004(14)
C106 0.024(3) 0.024(3) 0.024(3) -0.0001(14) 0.0027(14) 0.0001(14)
C107 0.019(3) 0.019(3) 0.020(3) -0.0001(14) 0.0024(14) 0.0002(14)
C108 0.015(3) 0.015(3) 0.016(3) 0.0001(14) 0.0022(14) -0.0001(14)
C109 0.019(3) 0.018(3) 0.018(3) 0.0010(14) 0.0024(14) 0.0005(14)
C110 0.028(4) 0.028(4) 0.028(4) 0.0002(14) 0.0039(14) 0.0004(14)
C111 0.027(4) 0.027(4) 0.027(4) 0.0004(14) 0.0036(14) 0.0000(14)
C112 0.036(4) 0.036(4) 0.037(4) 0.0001(14) 0.0045(15) 0.0004(14)
C113 0.029(4) 0.029(4) 0.029(4) 0.0002(14) 0.0034(14) 0.0008(14)
C114 0.028(4) 0.028(4) 0.028(4) 0.0002(14) 0.0039(14) -0.0001(14)
C115 0.018(3) 0.019(3) 0.018(3) 0.0007(14) 0.0025(14) 0.0002(14)
C116 0.027(4) 0.027(4) 0.027(4) 0.0000(14) 0.0037(14) 0.0004(14)
C117 0.020(3) 0.019(3) 0.020(3) -0.0001(14) 0.0032(14) 0.0007(14)
C118 0.024(3) 0.023(3) 0.023(3) 0.0005(14) 0.0033(14) 0.0002(14)
C119 0.033(4) 0.032(4) 0.032(4) 0.0004(14) 0.0045(15) 0.0000(14)
C120 0.037(4) 0.036(4) 0.037(4) -0.0005(14) 0.0050(15) 0.0000(14)
C121 0.031(4) 0.030(4) 0.031(4) -0.0003(14) 0.0037(15) -0.0003(14)
C122 0.032(4) 0.031(4) 0.032(4) -0.0002(14) 0.0041(15) 0.0000(14)
C123 0.021(3) 0.021(3) 0.021(3) 0.0002(14) 0.0026(14) 0.0003(14)
C124 0.021(3) 0.021(3) 0.020(3) 0.0003(14) 0.0026(14) 0.0003(14)
C125 0.019(3) 0.019(3) 0.019(3) 0.0001(14) 0.0030(14) 0.0006(14)
C126 0.021(3) 0.021(3) 0.021(3) -0.0002(14) 0.0031(14) 0.0005(14)
C127 0.023(3) 0.023(3) 0.023(3) -0.0003(14) 0.0024(14) 0.0001(14)
C128 0.035(4) 0.035(4) 0.035(4) -0.0003(14) 0.0038(15) 0.0001(14)
C129 0.033(4) 0.033(4) 0.034(4) 0.0000(14) 0.0042(15) 0.0008(14)
C130 0.032(4) 0.032(4) 0.032(4) -0.0001(14) 0.0048(15) 0.0006(14)
C131 0.020(3) 0.020(3) 0.020(3) -0.0002(14) 0.0031(14) -0.0001(14)
C132 0.025(4) 0.024(3) 0.025(4) 0.0000(14) 0.0029(14) 0.0002(14)
C201 0.023(3) 0.023(3) 0.023(3) 0.0006(14) 0.0030(14) -0.0002(14)
C202 0.026(3) 0.026(3) 0.026(3) -0.0009(14) 0.0034(14) 0.0007(14)
C203 0.016(3) 0.015(3) 0.016(3) 0.0003(14) 0.0015(14) -0.0003(14)
C204 0.025(4) 0.026(4) 0.026(4) 0.0001(14) 0.0038(14) 0.0004(14)
C205 0.028(4) 0.028(4) 0.028(4) -0.0004(14) 0.0037(14) 0.0004(14)
C206 0.038(5) 0.038(5) 0.038(5) -0.0004(14) 0.0047(15) -0.0001(14)
C207 0.032(4) 0.032(4) 0.032(4) -0.0006(14) 0.0044(15) 0.0006(14)
C208 0.021(3) 0.020(3) 0.021(3) -0.0006(14) 0.0026(14) 0.0006(14)
C209 0.032(4) 0.031(4) 0.031(4) 0.0002(14) 0.0042(15) 0.0004(14)
C210 0.034(4) 0.035(4) 0.035(4) 0.0002(14) 0.0045(15) 0.0005(14)
C211 0.035(4) 0.035(4) 0.035(4) 0.0001(14) 0.0050(15) -0.0001(14)
Cr31 0.037(2) 0.029(2) 0.030(2) 0.000 0.0032(18) 0.000
C311 0.070(8) 0.070(8) 0.069(8) -0.0002(14) 0.0091(17) 0.0008(14)
C312 0.053(6) 0.053(6) 0.053(6) 0.0003(14) 0.0069(16) -0.0002(14)
C313 0.043(5) 0.043(5) 0.043(5) 0.0001(14) 0.0056(15) -0.0004(14)
C314 0.055(6) 0.055(6) 0.054(6) 0.0003(14) 0.0074(16) 0.0006(14)
C315 0.060(7) 0.060(7) 0.060(7) 0.0003(14) 0.0079(16) 0.0005(14)
C316 0.128(16) 0.127(16) 0.127(16) 0.000(3) 0.017(3) 0.000(3)
C317 0.099(12) 0.099(12) 0.099(12) 0.000(3) 0.011(3) 0.000(3)
C318 0.068(8) 0.067(8) 0.068(8) 0.000(3) 0.009(3) 0.000(3)
C319 0.060(7) 0.061(7) 0.061(7) 0.002(3) 0.009(3) 0.000(3)
C320 0.126(16) 0.126(16) 0.126(16) 0.000(3) 0.017(3) 0.001(3)

loop_
_atom_type_symbol
_atom_type_description
_atom_type_scat_dispersion_real
_atom_type_scat_dispersion_imag
_atom_type_scat_source
C C 0.0033 0.0016 'International Tables Vol C Tables 4.2.6.8 and 6.1.1.4'
H H 0.0000 0.0000 'International Tables Vol C Tables 4.2.6.8 and 6.1.1.4'
Cr Cr 0.3209 0.6236 'International Tables Vol C Tables 4.2.6.8 and 6.1.1.4'
Ir Ir -1.4442 7.9887 'International Tables Vol C Tables 4.2.6.8 and 6.1.1.4'
N N 0.0061 0.0033 'International Tables Vol C Tables 4.2.6.8 and 6.1.1.4'
O O 0.0106 0.0060 'International Tables Vol C Tables 4.2.6.8 and 6.1.1.4'
Sn Sn -0.6537 1.4246 'International Tables Vol C Tables 4.2.6.8 and 6.1.1.4'

loop_
_exptl_crystal_face_index_h
_exptl_crystal_face_index_k
_exptl_crystal_face_index_l
_exptl_crystal_face_perp_dist
0 0 -1 0.0279
0 0 1 0.0279
1 -1 0 0.1042
-1 -1 0 0.0887
0 1 0 0.0751
1 0 0 0.1400
-1 0 0 0.1400
1 1 0 0.0825

loop_
_geom_angle_atom_site_label_1
_geom_angle_atom_site_label_2
_geom_angle_atom_site_label_3
_geom_angle
_geom_angle_site_symmetry_1
_geom_angle_site_symmetry_3
_geom_angle_publ_flag
Ir22 Ir21 Ir23 59.29(2) . . ?
Ir24 Ir21 Ir22 59.40(2) . . ?
Ir24 Ir21 Ir23 59.02(2) . . ?
Sn2 Ir21 Ir22 111.15(3) . . ?
Sn2 Ir21 Ir23 110.72(3) . . ?
Sn2 Ir21 Ir24 168.17(3) . . ?
C201 Ir21 Ir22 140.6(5) . . ?
C201 Ir21 Ir23 144.8(5) . . ?
C201 Ir21 Ir24 102.3(5) . . ?
C201 Ir21 Sn2 89.5(5) . . ?
C201 Ir21 C202 99.6(7) . . ?
C201 Ir21 C203 95.1(6) . . ?
C202 Ir21 Ir22 112.7(5) . . ?
C202 Ir21 Ir23 53.4(5) . . ?
C202 Ir21 Ir24 86.9(5) . . ?
C202 Ir21 Sn2 90.9(5) . . ?
C203 Ir21 Ir22 52.6(4) . . ?
C203 Ir21 Ir23 111.8(4) . . ?
C203 Ir21 Ir24 86.7(4) . . ?
C203 Ir21 Sn2 92.5(4) . . ?
C203 Ir21 C202 165.0(6) . . ?
Ir23 Ir22 Ir21 60.67(2) . . ?
Ir24 Ir22 Ir21 59.54(2) . . ?
Ir24 Ir22 Ir23 59.53(2) . . ?
C203 Ir22 Ir21 46.5(4) . . ?
C203 Ir22 Ir23 107.2(4) . . ?
C203 Ir22 Ir24 83.2(4) . . ?
C204 Ir22 Ir21 114.8(5) . . ?
C204 Ir22 Ir23 111.1(5) . . ?
C204 Ir22 Ir24 170.3(5) . . ?
C204 Ir22 C203 98.2(6) . . ?
C204 Ir22 C205 92.5(7) . . ?
C204 Ir22 C206 97.7(8) . . ?
C205 Ir22 Ir21 111.1(5) . . ?
C205 Ir22 Ir23 50.4(5) . . ?
C205 Ir22 Ir24 83.1(5) . . ?
C205 Ir22 C203 157.6(6) . . ?
C206 Ir22 Ir21 131.9(6) . . ?
C206 Ir22 Ir23 138.8(7) . . ?
C206 Ir22 Ir24 91.7(7) . . ?
C206 Ir22 C203 96.7(7) . . ?
C206 Ir22 C205 101.4(8) . . ?
Ir22 Ir23 Ir21 60.05(2) . . ?
Ir24 Ir23 Ir21 59.41(2) . . ?
Ir24 Ir23 Ir22 59.79(2) . . ?
C202 Ir23 Ir21 46.2(5) . . ?
C202 Ir23 Ir22 106.2(5) . . ?
C202 Ir23 Ir24 82.9(5) . . ?
C205 Ir23 Ir21 108.5(5) . . ?
C205 Ir23 Ir22 48.5(5) . . ?
C205 Ir23 Ir24 82.2(5) . . ?
C205 Ir23 C202 154.7(6) . . ?
C207 Ir23 Ir21 117.4(6) . . ?
C207 Ir23 Ir22 114.1(6) . . ?
C207 Ir23 Ir24 173.8(6) . . ?
C207 Ir23 C202 98.5(7) . . ?
C207 Ir23 C205 94.3(8) . . ?
C208 Ir23 Ir21 130.2(5) . . ?
C208 Ir23 Ir22 139.7(5) . . ?
C208 Ir23 Ir24 90.7(5) . . ?
C208 Ir23 C202 95.5(7) . . ?
C208 Ir23 C205 104.9(7) . . ?
C208 Ir23 C207 95.2(8) . . ?
Ir22 Ir24 Ir21 61.06(2) . . ?
Ir23 Ir24 Ir21 61.57(2) . . ?
Ir23 Ir24 Ir22 60.68(2) . . ?
C209 Ir24 Ir21 94.7(6) . . ?
C209 Ir24 Ir22 151.2(6) . . ?
C209 Ir24 Ir23 95.1(6) . . ?
C209 Ir24 C211 102.5(8) . . ?
C210 Ir24 Ir21 152.5(6) . . ?
C210 Ir24 Ir22 96.6(6) . . ?
C210 Ir24 Ir23 94.3(6) . . ?
C210 Ir24 C209 100.9(8) . . ?
C210 Ir24 C211 104.4(8) . . ?
C211 Ir24 Ir21 94.0(6) . . ?
C211 Ir24 Ir22 95.0(6) . . ?
C211 Ir24 Ir23 151.1(7) . . ?
N102 Sn2 Ir21 111.0(4) . . ?
N102 Sn2 N106 133.6(5) . . ?
N102 Sn2 N108 80.5(5) . . ?
N104 Sn2 Ir21 117.0(4) . . ?
N104 Sn2 N102 81.6(5) . . ?
N104 Sn2 N106 80.1(5) . . ?
N104 Sn2 N108 131.3(5) . . ?
N106 Sn2 Ir21 115.4(4) . . ?
N108 Sn2 Ir21 111.6(4) . . ?
N108 Sn2 N106 80.5(5) . . ?
C132 N101 C101 124.0(15) . . ?
C101 N102 Sn2 123.7(12) . . ?
C101 N102 C108 107.7(13) . . ?
C108 N102 Sn2 124.4(10) . . ?
C108 N103 C109 123.8(14) . . ?
C109 N104 Sn2 124.0(10) . . ?
C109 N104 C116 104.6(13) . . ?
C116 N104 Sn2 124.4(11) . . ?
C117 N105 C116 124.6(14) . . ?
C117 N106 Sn2 122.9(10) . . ?
C117 N106 C124 108.1(13) . . ?
C124 N106 Sn2 123.8(10) . . ?
C125 N107 C124 124.9(14) . . ?
C125 N108 Sn2 124.0(10) . . ?
C125 N108 C132 107.2(13) . . ?
C132 N108 Sn2 122.3(10) . . ?
N101 C101 N102 127.1(15) . . ?
N101 C101 C102 124.6(15) . . ?
N102 C101 C102 108.3(14) . . ?
C103 C102 C101 130.8(16) . . ?
C107 C102 C101 108.0(14) . . ?
C107 C102 C103 121.1(16) . . ?
C102 C103 H103 122.0 . . ?
C104 C103 C102 116.1(17) . . ?
C104 C103 H103 122.0 . . ?
C103 C104 H104 119.1 . . ?
C103 C104 C105 121.8(17) . . ?
C105 C104 H104 119.1 . . ?
C104 C105 H105 119.7 . . ?
C106 C105 C104 120.6(19) . . ?
C106 C105 H105 119.7 . . ?
C105 C106 H106 120.8 . . ?
C105 C106 C107 118.5(17) . . ?
C107 C106 H106 120.8 . . ?
C102 C107 C106 121.5(14) . . ?
C102 C107 C108 106.4(14) . . ?
C106 C107 C108 132.0(14) . . ?
N102 C108 C107 109.4(13) . . ?
N103 C108 N102 127.1(13) . . ?
N103 C108 C107 123.4(14) . . ?
N103 C109 N104 125.5(14) . . ?
N103 C109 C110 124.3(15) . . ?
N104 C109 C110 110.2(14) . . ?
C109 C110 C111 132.5(16) . . ?
C115 C110 C109 108.3(15) . . ?
C115 C110 C111 119.2(15) . . ?
C110 C111 H111 120.6 . . ?
C112 C111 C110 118.9(17) . . ?
C112 C111 H111 120.5 . . ?
C111 C112 H112 119.9 . . ?
C111 C112 C113 120.1(18) . . ?
C113 C112 H112 119.9 . . ?
C112 C113 H113 119.1 . . ?
C114 C113 C112 121.9(17) . . ?
C114 C113 H113 119.1 . . ?
C113 C114 H114 120.9 . . ?
C113 C114 C115 118.1(16) . . ?
C115 C114 H114 120.9 . . ?
C110 C115 C116 105.3(14) . . ?
C114 C115 C110 121.8(15) . . ?
C114 C115 C116 133.0(15) . . ?
N104 C116 C115 111.7(14) . . ?
N105 C116 N104 123.7(15) . . ?
N105 C116 C115 124.7(15) . . ?
N105 C117 N106 127.2(15) . . ?
N105 C117 C118 124.6(15) . . ?
N106 C117 C118 108.2(13) . . ?
C117 C118 C119 132.2(16) . . ?
C123 C118 C117 108.2(14) . . ?
C123 C118 C119 119.6(15) . . ?
C118 C119 H119 121.7 . . ?
C120 C119 C118 116.6(18) . . ?
C120 C119 H119 121.7 . . ?
C119 C120 H120 117.9 . . ?
C119 C120 C121 124.1(19) . . ?
C121 C120 H120 117.9 . . ?
C120 C121 H121 120.2 . . ?
C120 C121 C122 119.6(17) . . ?
C122 C121 H121 120.2 . . ?
C121 C122 H122 121.2 . . ?
C123 C122 C121 117.7(17) . . ?
C123 C122 H122 121.2 . . ?
C118 C123 C124 106.3(14) . . ?
C122 C123 C118 122.0(15) . . ?
C122 C123 C124 131.7(15) . . ?
N106 C124 C123 109.2(13) . . ?
N107 C124 N106 125.7(14) . . ?
N107 C124 C123 125.0(15) . . ?
N107 C125 N108 127.7(13) . . ?
N107 C125 C126 122.5(14) . . ?
N108 C125 C126 109.7(13) . . ?
C127 C126 C125 132.7(15) . . ?
C127 C126 C131 121.5(15) . . ?
C131 C126 C125 105.7(14) . . ?
C126 C127 H127 120.8 . . ?
C128 C127 C126 118.5(17) . . ?
C128 C127 H127 120.8 . . ?
C127 C128 H128 118.9 . . ?
C127 C128 C129 122.2(19) . . ?
C129 C128 H128 118.9 . . ?
C128 C129 H129 119.8 . . ?
C130 C129 C128 120.5(18) . . ?
C130 C129 H129 119.8 . . ?
C129 C130 H130 122.0 . . ?
C129 C130 C131 116.0(17) . . ?
C131 C130 H130 122.0 . . ?
C126 C131 C130 121.1(15) . . ?
C126 C131 C132 108.5(14) . . ?
C130 C131 C132 130.3(15) . . ?
N101 C132 N108 126.0(16) . . ?
N101 C132 C131 125.3(15) . . ?
N108 C132 C131 108.6(13) . . ?
O201 C201 Ir21 176.0(15) . . ?
Ir21 C202 Ir23 80.4(6) . . ?
O202 C202 Ir21 148.2(14) . . ?
O202 C202 Ir23 130.8(14) . . ?
Ir21 C203 Ir22 80.9(5) . . ?
O203 C203 Ir21 147.6(12) . . ?
O203 C203 Ir22 131.4(11) . . ?
O204 C204 Ir22 171.4(15) . . ?
Ir22 C205 Ir23 81.0(6) . . ?
O205 C205 Ir22 141.2(14) . . ?
O205 C205 Ir23 137.3(14) . . ?
O206 C206 Ir22 178(2) . . ?
O207 C207 Ir23 175.7(18) . . ?
O208 C208 Ir23 178.3(15) . . ?
O209 C209 Ir24 178.0(19) . . ?
O210 C210 Ir24 176(2) . . ?
O211 C211 Ir24 177(2) . . ?
C311 Cr31 C311 124.1(17) 2_656 . ?
C311 Cr31 C312 125.7(11) . . ?
C311 Cr31 C312 125.7(11) 2_656 2_656 ?
C311 Cr31 C312 37.0(10) 2_656 . ?
C311 Cr31 C312 37.0(10) . 2_656 ?
C311 Cr31 C313 146.3(10) . . ?
C311 Cr31 C313 63.7(10) . 2_656 ?
C311 Cr31 C313 146.3(10) 2_656 2_656 ?
C311 Cr31 C313 63.7(10) 2_656 . ?
C311 Cr31 C314 62.5(10) 2_656 2_656 ?
C311 Cr31 C314 62.5(10) . . ?
C311 Cr31 C314 173.1(12) . 2_656 ?
C311 Cr31 C314 173.1(12) 2_656 . ?
C311 Cr31 C315 144.5(11) 2_656 . ?
C311 Cr31 C315 36.7(10) . . ?
C311 Cr31 C315 144.5(12) . 2_656 ?
C311 Cr31 C315 36.7(10) 2_656 2_656 ?
C312 Cr31 C312 153.4(14) 2_656 . ?
C312 Cr31 C313 168.7(11) . 2_656 ?
C312 Cr31 C313 168.7(11) 2_656 . ?
C312 Cr31 C313 37.9(8) . . ?
C312 Cr31 C313 37.9(8) 2_656 2_656 ?
C312 Cr31 C314 60.5(10) 2_656 . ?
C312 Cr31 C314 60.5(10) . 2_656 ?
C312 Cr31 C314 138.8(10) 2_656 2_656 ?
C312 Cr31 C314 138.8(10) . . ?
C312 Cr31 C315 119.0(10) . . ?
C312 Cr31 C315 61.4(10) 2_656 . ?
C312 Cr31 C315 61.4(10) . 2_656 ?
C312 Cr31 C315 119.0(10) 2_656 2_656 ?
C313 Cr31 C313 130.9(13) . 2_656 ?
C313 Cr31 C314 36.0(8) . 2_656 ?
C313 Cr31 C314 109.8(9) . . ?
C313 Cr31 C314 36.0(8) 2_656 . ?
C313 Cr31 C314 109.8(9) 2_656 2_656 ?
C314 Cr31 C314 111.0(14) . 2_656 ?
C315 Cr31 C313 63.8(9) 2_656 . ?
C315 Cr31 C313 115.5(9) 2_656 2_656 ?
C315 Cr31 C313 63.8(9) . 2_656 ?
C315 Cr31 C313 115.5(9) . . ?
C315 Cr31 C314 139.5(10) 2_656 . ?
C315 Cr31 C314 39.1(10) . . ?
C315 Cr31 C314 139.5(10) . 2_656 ?
C315 Cr31 C314 39.1(10) 2_656 2_656 ?
C315 Cr31 C315 178.4(15) . 2_656 ?
C312 C311 Cr31 71.6(18) 2_656 . ?
C312 C311 C316 117(3) 2_656 . ?
C315 C311 Cr31 71.8(18) . . ?
C315 C311 C312 108(3) . 2_656 ?
C315 C311 C316 135(3) . . ?
C316 C311 Cr31 122(3) . . ?
C311 C312 Cr31 71.4(18) 2_656 . ?
C311 C312 C313 111(2) 2_656 . ?
C311 C312 C317 126(3) 2_656 . ?
C313 C312 Cr31 71.6(15) . . ?
C313 C312 C317 123(3) . . ?
C317 C312 Cr31 124(2) . . ?
C312 C313 Cr31 70.5(15) . . ?
C312 C313 C318 129(2) . . ?
C314 C313 Cr31 73.0(15) 2_656 . ?
C314 C313 C312 105(2) 2_656 . ?
C314 C313 C318 125(2) 2_656 . ?
C318 C313 Cr31 129.2(19) . . ?
C313 C314 Cr31 71.0(15) 2_656 . ?
C313 C314 C315 109(2) 2_656 . ?
C313 C314 C319 124(2) 2_656 . ?
C315 C314 Cr31 69.1(15) . . ?
C315 C314 C319 127(2) . . ?
C319 C314 Cr31 124(2) . . ?
C311 C315 Cr31 71.4(18) . . ?
C311 C315 C314 106(2) . . ?
C311 C315 C320 127(3) . . ?
C314 C315 Cr31 71.8(16) . . ?
C314 C315 C320 126(3) . . ?
C320 C315 Cr31 121(2) . . ?
C311 C316 H31A 109.5 . . ?
C311 C316 H31B 109.5 . . ?
C311 C316 H31C 109.5 . . ?
H31A C316 H31B 109.5 . . ?
H31A C316 H31C 109.5 . . ?
H31B C316 H31C 109.5 . . ?
C312 C317 H31D 109.5 . . ?
C312 C317 H31E 109.5 . . ?
C312 C317 H31F 109.5 . . ?
H31D C317 H31E 109.5 . . ?
H31D C317 H31F 109.5 . . ?
H31E C317 H31F 109.5 . . ?
C313 C318 H31G 109.5 . . ?
C313 C318 H31H 109.5 . . ?
C313 C318 H31I 109.5 . . ?
H31G C318 H31H 109.5 . . ?
H31G C318 H31I 109.5 . . ?
H31H C318 H31I 109.5 . . ?
C314 C319 H31J 109.5 . . ?
C314 C319 H31K 109.5 . . ?
C314 C319 H31L 109.5 . . ?
H31J C319 H31K 109.5 . . ?
H31J C319 H31L 109.5 . . ?
H31K C319 H31L 109.5 . . ?
C315 C320 H32A 109.5 . . ?
C315 C320 H32B 109.5 . . ?
C315 C320 H32C 109.5 . . ?
H32A C320 H32B 109.5 . . ?
H32A C320 H32C 109.5 . . ?
H32B C320 H32C 109.5 . . ?

loop_
_geom_bond_atom_site_label_1
_geom_bond_atom_site_label_2
_geom_bond_distance
_geom_bond_site_symmetry_2
_geom_bond_publ_flag
Ir21 Ir22 2.7566(8) . ?
Ir21 Ir23 2.7737(8) . ?
Ir21 Ir24 2.7152(9) . ?
Ir21 Sn2 2.5827(12) . ?
Ir21 C201 1.880(16) . ?
Ir21 C202 2.029(18) . ?
Ir21 C203 2.025(14) . ?
Ir22 Ir23 2.7353(8) . ?
Ir22 Ir24 2.7112(9) . ?
Ir22 C203 2.217(14) . ?
Ir22 C204 1.894(18) . ?
Ir22 C205 2.075(17) . ?
Ir22 C206 1.90(2) . ?
Ir23 Ir24 2.7041(9) . ?
Ir23 C202 2.260(17) . ?
Ir23 C205 2.135(17) . ?
Ir23 C207 1.88(2) . ?
Ir23 C208 1.863(16) . ?
Ir24 C209 1.92(2) . ?
Ir24 C210 1.91(2) . ?
Ir24 C211 1.95(2) . ?
Sn2 N102 2.125(14) . ?
Sn2 N104 2.121(13) . ?
Sn2 N106 2.145(14) . ?
Sn2 N108 2.133(12) . ?
O201 C201 1.128(19) . ?
O202 C202 1.16(2) . ?
O203 C203 1.158(17) . ?
O204 C204 1.16(2) . ?
O205 C205 1.12(2) . ?
O206 C206 1.10(2) . ?
O207 C207 1.16(2) . ?
O208 C208 1.16(2) . ?
O209 C209 1.13(2) . ?
O210 C210 1.13(2) . ?
O211 C211 1.11(2) . ?
N101 C101 1.33(2) . ?
N101 C132 1.31(2) . ?
N102 C101 1.37(2) . ?
N102 C108 1.38(2) . ?
N103 C108 1.34(2) . ?
N103 C109 1.349(19) . ?
N104 C109 1.398(19) . ?
N104 C116 1.40(2) . ?
N105 C116 1.38(2) . ?
N105 C117 1.28(2) . ?
N106 C117 1.40(2) . ?
N106 C124 1.41(2) . ?
N107 C124 1.32(2) . ?
N107 C125 1.29(2) . ?
N108 C125 1.389(19) . ?
N108 C132 1.41(2) . ?
C101 C102 1.46(2) . ?
C102 C103 1.42(2) . ?
C102 C107 1.36(2) . ?
C103 H103 0.9300 . ?
C103 C104 1.39(2) . ?
C104 H104 0.9300 . ?
C104 C105 1.41(3) . ?
C105 H105 0.9300 . ?
C105 C106 1.34(3) . ?
C106 H106 0.9300 . ?
C106 C107 1.40(2) . ?
C107 C108 1.45(2) . ?
C109 C110 1.41(2) . ?
C110 C111 1.42(3) . ?
C110 C115 1.40(2) . ?
C111 H111 0.9300 . ?
C111 C112 1.37(3) . ?
C112 H112 0.9300 . ?
C112 C113 1.41(3) . ?
C113 H113 0.9300 . ?
C113 C114 1.36(2) . ?
C114 H114 0.9300 . ?
C114 C115 1.39(2) . ?
C115 C116 1.42(2) . ?
C117 C118 1.44(2) . ?
C118 C119 1.45(2) . ?
C118 C123 1.43(2) . ?
C119 H119 0.9300 . ?
C119 C120 1.34(3) . ?
C120 H120 0.9300 . ?
C120 C121 1.41(3) . ?
C121 H121 0.9300 . ?
C121 C122 1.42(3) . ?
C122 H122 0.9300 . ?
C122 C123 1.37(2) . ?
C123 C124 1.44(2) . ?
C125 C126 1.47(2) . ?
C126 C127 1.39(2) . ?
C126 C131 1.40(2) . ?
C127 H127 0.9300 . ?
C127 C128 1.33(2) . ?
C128 H128 0.9300 . ?
C128 C129 1.43(3) . ?
C129 H129 0.9300 . ?
C129 C130 1.41(3) . ?
C130 H130 0.9300 . ?
C130 C131 1.41(2) . ?
C131 C132 1.44(2) . ?
Cr31 C311 2.18(3) 2_656 ?
Cr31 C311 2.18(3) . ?
Cr31 C312 2.19(3) 2_656 ?
Cr31 C312 2.19(3) . ?
Cr31 C313 2.20(2) 2_656 ?
Cr31 C313 2.20(2) . ?
Cr31 C314 2.23(3) . ?
Cr31 C314 2.23(3) 2_656 ?
Cr31 C315 2.19(3) . ?
Cr31 C315 2.19(3) 2_656 ?
C311 C312 1.39(4) 2_656 ?
C311 C315 1.38(4) . ?
C311 C316 1.61(5) . ?
C312 C313 1.42(3) . ?
C312 C317 1.54(4) . ?
C313 C314 1.37(3) 2_656 ?
C313 C318 1.55(4) . ?
C314 C315 1.48(4) . ?
C314 C319 1.49(4) . ?
C315 C320 1.54(5) . ?
C316 H31A 0.9600 . ?
C316 H31B 0.9600 . ?
C316 H31C 0.9600 . ?
C317 H31D 0.9600 . ?
C317 H31E 0.9600 . ?
C317 H31F 0.9600 . ?
C318 H31G 0.9600 . ?
C318 H31H 0.9600 . ?
C318 H31I 0.9600 . ?
C319 H31J 0.9600 . ?
C319 H31K 0.9600 . ?
C319 H31L 0.9600 . ?
C320 H32A 0.9600 . ?
C320 H32B 0.9600 . ?
C320 H32C 0.9600 . ?

loop_
_geom_torsion_atom_site_label_1
_geom_torsion_atom_site_label_2
_geom_torsion_atom_site_label_3
_geom_torsion_atom_site_label_4
_geom_torsion
_geom_torsion_site_symmetry_1
_geom_torsion_site_symmetry_2
_geom_torsion_site_symmetry_3
_geom_torsion_site_symmetry_4
_geom_torsion_publ_flag
Sn2 N102 C101 N101 25(3) . . . . ?
Sn2 N102 C101 C102 -155.7(12) . . . . ?
Sn2 N102 C108 N103 -22(2) . . . . ?
Sn2 N102 C108 C107 156.4(11) . . . . ?
Sn2 N104 C109 N103 28(2) . . . . ?
Sn2 N104 C109 C110 -152.9(12) . . . . ?
Sn2 N104 C116 N105 -27(2) . . . . ?
Sn2 N104 C116 C115 151.9(12) . . . . ?
Sn2 N106 C117 N105 25(2) . . . . ?
Sn2 N106 C117 C118 -157.1(11) . . . . ?
Sn2 N106 C124 N107 -26(2) . . . . ?
Sn2 N106 C124 C123 157.5(11) . . . . ?
Sn2 N108 C125 N107 26(2) . . . . ?
Sn2 N108 C125 C126 -151.0(11) . . . . ?
Sn2 N108 C132 N101 -30(2) . . . . ?
Sn2 N108 C132 C131 154.5(11) . . . . ?
N101 C101 C102 C103 1(3) . . . . ?
N101 C101 C102 C107 177.0(17) . . . . ?
N102 C101 C102 C103 -178.3(19) . . . . ?
N102 C101 C102 C107 -2(2) . . . . ?
N103 C109 C110 C111 -2(3) . . . . ?
N103 C109 C110 C115 -179.2(15) . . . . ?
N104 C109 C110 C111 178.9(19) . . . . ?
N104 C109 C110 C115 2(2) . . . . ?
N105 C117 C118 C119 -6(3) . . . . ?
N105 C117 C118 C123 178.5(16) . . . . ?
N106 C117 C118 C119 176.4(19) . . . . ?
N106 C117 C118 C123 0.6(19) . . . . ?
N107 C125 C126 C127 4(3) . . . . ?
N107 C125 C126 C131 178.8(15) . . . . ?
N108 C125 C126 C127 -178.4(18) . . . . ?
N108 C125 C126 C131 -3.6(18) . . . . ?
C101 N101 C132 N108 -1(3) . . . . ?
C101 N101 C132 C131 173.6(17) . . . . ?
C101 N102 C108 N103 -179.1(16) . . . . ?
C101 N102 C108 C107 -1.0(18) . . . . ?
C101 C102 C103 C104 179.1(19) . . . . ?
C101 C102 C107 C106 179.2(16) . . . . ?
C101 C102 C107 C108 1.6(19) . . . . ?
C102 C103 C104 C105 -5(3) . . . . ?
C102 C107 C108 N102 -0.4(19) . . . . ?
C102 C107 C108 N103 177.8(16) . . . . ?
C103 C102 C107 C106 -4(3) . . . . ?
C103 C102 C107 C108 178.0(17) . . . . ?
C103 C104 C105 C106 7(3) . . . . ?
C104 C105 C106 C107 -7(3) . . . . ?
C105 C106 C107 C102 6(3) . . . . ?
C105 C106 C107 C108 -176.9(18) . . . . ?
C106 C107 C108 N102 -177.6(18) . . . . ?
C106 C107 C108 N103 1(3) . . . . ?
C107 C102 C103 C104 4(3) . . . . ?
C108 N102 C101 N101 -177.3(17) . . . . ?
C108 N102 C101 C102 2.0(19) . . . . ?
C108 N103 C109 N104 1(3) . . . . ?
C108 N103 C109 C110 -177.9(16) . . . . ?
C109 N103 C108 N102 -4(3) . . . . ?
C109 N103 C108 C107 177.7(16) . . . . ?
C109 N104 C116 N105 -178.9(16) . . . . ?
C109 N104 C116 C115 0.4(19) . . . . ?
C109 C110 C111 C112 -177(2) . . . . ?
C109 C110 C115 C114 178.9(16) . . . . ?
C109 C110 C115 C116 -1(2) . . . . ?
C110 C111 C112 C113 -1(3) . . . . ?
C110 C115 C116 N104 1(2) . . . . ?
C110 C115 C116 N105 180.0(17) . . . . ?
C111 C110 C115 C114 1(3) . . . . ?
C111 C110 C115 C116 -179.0(17) . . . . ?
C111 C112 C113 C114 0(3) . . . . ?
C112 C113 C114 C115 1(3) . . . . ?
C113 C114 C115 C110 -2(3) . . . . ?
C113 C114 C115 C116 178.5(19) . . . . ?
C114 C115 C116 N104 -179.7(18) . . . . ?
C114 C115 C116 N105 0(3) . . . . ?
C115 C110 C111 C112 0(3) . . . . ?
C116 N104 C109 N103 179.7(16) . . . . ?
C116 N104 C109 C110 -1.3(19) . . . . ?
C116 N105 C117 N106 7(3) . . . . ?
C116 N105 C117 C118 -170.6(17) . . . . ?
C117 N105 C116 N104 -6(3) . . . . ?
C117 N105 C116 C115 174.6(17) . . . . ?
C117 N106 C124 N107 178.9(16) . . . . ?
C117 N106 C124 C123 2.6(18) . . . . ?
C117 C118 C119 C120 178(2) . . . . ?
C117 C118 C123 C122 -177.6(17) . . . . ?
C117 C118 C123 C124 1.0(19) . . . . ?
C118 C119 C120 C121 2(3) . . . . ?
C118 C123 C124 N106 -2.2(19) . . . . ?
C118 C123 C124 N107 -178.5(16) . . . . ?
C119 C118 C123 C122 6(3) . . . . ?
C119 C118 C123 C124 -175.4(17) . . . . ?
C119 C120 C121 C122 5(3) . . . . ?
C120 C121 C122 C123 -5(3) . . . . ?
C121 C122 C123 C118 0(3) . . . . ?
C121 C122 C123 C124 -178.1(19) . . . . ?
C122 C123 C124 N106 176.1(19) . . . . ?
C122 C123 C124 N107 0(3) . . . . ?
C123 C118 C119 C120 -7(3) . . . . ?
C124 N106 C117 N105 -179.9(17) . . . . ?
C124 N106 C117 C118 -2.0(18) . . . . ?
C124 N107 C125 N108 0(3) . . . . ?
C124 N107 C125 C126 177.2(15) . . . . ?
C125 N107 C124 N106 0(3) . . . . ?
C125 N107 C124 C123 175.6(16) . . . . ?
C125 N108 C132 N101 177.5(17) . . . . ?
C125 N108 C132 C131 2.0(18) . . . . ?
C125 C126 C127 C128 172.8(18) . . . . ?
C125 C126 C131 C130 -177.8(16) . . . . ?
C125 C126 C131 C132 4.7(18) . . . . ?
C126 C127 C128 C129 5(3) . . . . ?
C126 C131 C132 N101 -179.9(17) . . . . ?
C126 C131 C132 N108 -4.3(19) . . . . ?
C127 C126 C131 C130 -2(3) . . . . ?
C127 C126 C131 C132 -179.8(16) . . . . ?
C127 C128 C129 C130 -6(3) . . . . ?
C128 C129 C130 C131 2(3) . . . . ?
C129 C130 C131 C126 2(3) . . . . ?
C129 C130 C131 C132 178.5(18) . . . . ?
C130 C131 C132 N101 3(3) . . . . ?
C130 C131 C132 N108 178.6(18) . . . . ?
C131 C126 C127 C128 -1(3) . . . . ?
C132 N101 C101 N102 4(3) . . . . ?
C132 N101 C101 C102 -175.0(17) . . . . ?
C132 N108 C125 N107 178.4(16) . . . . ?
C132 N108 C125 C126 1.0(18) . . . . ?
Cr31 C311 C315 C314 -64(2) . . . . ?
Cr31 C311 C315 C320 116(3) . . . . ?
Cr31 C312 C313 C314 65.2(19) . . . 2_656 ?
Cr31 C312 C313 C318 -125(3) . . . . ?
Cr31 C314 C315 C311 64(2) . . . . ?
Cr31 C314 C315 C320 -116(3) . . . . ?
C311 C312 C313 Cr31 -61(2) 2_656 . . . ?
C311 C312 C313 C314 4(4) 2_656 . . 2_656 ?
C311 C312 C313 C318 174(3) 2_656 . . . ?
C312 C311 C315 Cr31 63(2) 2_656 . . . ?
C312 C311 C315 C314 -1(4) 2_656 . . . ?
C312 C311 C315 C320 179(3) 2_656 . . . ?
C313 C314 C315 Cr31 -60(2) 2_656 . . . ?
C313 C314 C315 C311 4(3) 2_656 . . . ?
C313 C314 C315 C320 -176(3) 2_656 . . . ?
C316 C311 C315 Cr31 -117(5) . . . . ?
C316 C311 C315 C314 179(4) . . . . ?
C316 C311 C315 C320 -1(7) . . . . ?
C317 C312 C313 Cr31 119(3) . . . . ?
C317 C312 C313 C314 -176(3) . . . 2_656 ?
C317 C312 C313 C318 -6(5) . . . . ?
C319 C314 C315 Cr31 117(3) . . . . ?
C319 C314 C315 C311 -179(3) . . . . ?
C319 C314 C315 C320 1(5) . . . . ?

loop_
_twin_individual_id
_twin_individual_mass_fraction_refined
1 0.723(11)
2 0.277(11)

loop_
_exptl_oxdiff_crystal_face_indexfrac_h
_exptl_oxdiff_crystal_face_indexfrac_k
_exptl_oxdiff_crystal_face_indexfrac_l
_exptl_oxdiff_crystal_face_x
_exptl_oxdiff_crystal_face_y
_exptl_oxdiff_crystal_face_z
0.0099 0.0015 -1.0002 0.0334 -0.0358 0.0044
-0.0099 -0.0015 1.0002 -0.0334 0.0358 -0.0044
0.9976 -0.9987 0.0040 -0.0329 -0.0204 0.0397
-1.0000 -0.9990 -0.0048 -0.0346 -0.0400 -0.0168
0.0012 0.9988 0.0004 0.0338 0.0302 -0.0114
0.9988 0.0001 0.0044 0.0009 0.0098 0.0282
-0.9988 -0.0001 -0.0044 -0.0009 -0.0098 -0.0282
1.0000 0.9990 0.0048 0.0346 0.0400 0.0168
